data_7152428
loop_
_publ_author_name
'Kadina, Anastasia P.'
'Khlebnikov, Alexander F.'
'Novikov, Mikhail S.'
'P\'erez, Pedro J'
'Yufit, Dmitry S.'

_publ_section_title
;
 Intramolecular cycloaddition of azomethine ylides, from imines of
 O-acylsalicylic aldehyde and ethyl diazoacetate, to ester carbonyl -
 experimental and DFT computational study.
;
_journal_issue 29
_journal_name_full 'Organic &amp; biomolecular chemistry'
_journal_page_first 5582
_journal_page_last 5591
_journal_paper_doi 10.1039/c2ob25676b
_journal_volume 10
_journal_year 2012
_chemical_formula_moiety 'C25 H22 Br N O5'
_chemical_formula_sum 'C25 H22 Br N O5'
_chemical_formula_weight 496.35
_chemical_melting_point 404.1(5)
_chemical_name_systematic
;
ethyl (2RS,3RS,5RS)-4-(4-bromophenyl)-2-(4-methoxyphenyl)-2,3,4,5-tetrohydro-2,5-
epoxy-1,4-benzoxazepine-3-carboxylate
;
_space_group_IT_number 2
_symmetry_cell_setting triclinic
_symmetry_space_group_name_Hall '-P 1'
_symmetry_space_group_name_H-M 'P -1'
_atom_sites_solution_hydrogens difmap
_atom_sites_solution_primary direct
_atom_sites_solution_secondary difmap
_audit_creation_method SHELXL-97
_cell_angle_alpha 65.4650(10)
_cell_angle_beta 89.4570(10)
_cell_angle_gamma 70.3560(10)
_cell_formula_units_Z 2
_cell_length_a 8.1931(2)
_cell_length_b 11.5561(3)
_cell_length_c 13.5965(4)
_cell_measurement_reflns_used 6184
_cell_measurement_temperature 120(2)
_cell_measurement_theta_max 33.075
_cell_measurement_theta_min 2.671
_cell_volume 1090.13(5)
_computing_cell_refinement 'SAINT v6.45A (Bruker, 2003)'
_computing_data_collection 'SMART v5.625 (Bruker, 2001)'
_computing_data_reduction 'SAINT v6.45A (Bruker, 2003)'
_computing_molecular_graphics
;
O. V. Dolomanov, L. J. Bourhis, R. J. Gildea, J. A. K. Howard and H. Puschmann,
OLEX2: a complete structure solution, refinement and analysis program.
J. Appl. Cryst. (2009). 42, 339-341.
;
_computing_publication_material
;
O. V. Dolomanov, L. J. Bourhis, R. J. Gildea, J. A. K. Howard and H. Puschmann,
OLEX2: a complete structure solution, refinement and analysis program.
J. Appl. Cryst. (2009). 42, 339-341.
;
_computing_structure_refinement
;
XL, G.M. Sheldrick, Acta Cryst.
(2008). A64, 112-122
;
_computing_structure_solution 'SHELXS-97 (Sheldrick, 1990)/Bruker'
_diffrn_ambient_temperature 120(2)
_diffrn_detector_area_resol_mean 5.6
_diffrn_measured_fraction_theta_full 0.987
_diffrn_measured_fraction_theta_max 0.987
_diffrn_measurement_device_type 'Bruker SMART CCD 6000'
_diffrn_measurement_method '\w scans'
_diffrn_radiation_monochromator graphite
_diffrn_radiation_source 'sealed tube'
_diffrn_radiation_type 'MO K\a'
_diffrn_radiation_wavelength 0.71073
_diffrn_reflns_av_R_equivalents 0.0155
_diffrn_reflns_av_sigmaI/netI 0.0244
_diffrn_reflns_limit_h_max 11
_diffrn_reflns_limit_h_min -11
_diffrn_reflns_limit_k_max 16
_diffrn_reflns_limit_k_min -16
_diffrn_reflns_limit_l_max 19
_diffrn_reflns_limit_l_min -19
_diffrn_reflns_number 12682
_diffrn_reflns_theta_full 30.50
_diffrn_reflns_theta_max 30.50
_diffrn_reflns_theta_min 1.67
_diffrn_source_current 35.0
_diffrn_source_power 1.75
_diffrn_source_voltage 50.0
_exptl_absorpt_coefficient_mu 1.923
_exptl_absorpt_correction_T_max 0.7483
_exptl_absorpt_correction_T_min 0.5781
_exptl_absorpt_correction_type multi-scan
_exptl_absorpt_process_details
;
SADABS-2006/1 (Bruker,2006) was used for absorption correction.
R(int) was 0.0534 before and 0.0202 after correction.
The Ratio of minimum to maximum transmission is 0.1749.
The \l/2 correction factor is 0.0015.
;
_exptl_crystal_colour colourless
_exptl_crystal_colour_lustre clear
_exptl_crystal_colour_primary colourless
_exptl_crystal_density_diffrn 1.512
_exptl_crystal_density_method 'not measured'
_exptl_crystal_description block
_exptl_crystal_F_000 508
_exptl_crystal_size_max 0.3
_exptl_crystal_size_mid 0.2
_exptl_crystal_size_min 0.15
_refine_diff_density_max 0.403
_refine_diff_density_min -0.273
_refine_diff_density_rms 0.054
_refine_ls_extinction_method none
_refine_ls_goodness_of_fit_ref 1.097
_refine_ls_hydrogen_treatment refall
_refine_ls_matrix_type full
_refine_ls_number_parameters 377
_refine_ls_number_reflns 6586
_refine_ls_number_restraints 0
_refine_ls_restrained_S_all 1.097
_refine_ls_R_factor_all 0.0358
_refine_ls_R_factor_gt 0.0283
_refine_ls_shift/su_max 0.002
_refine_ls_shift/su_mean 0.000
_refine_ls_structure_factor_coef Fsqd
_refine_ls_weighting_details
;
calc w=1/[\s^2^(Fo^2^)+(0.0300P)^2^+0.3000P] where P=(Fo^2^+2Fc^2^)/3
;
_refine_ls_weighting_scheme calc
_refine_ls_wR_factor_gt 0.0671
_refine_ls_wR_factor_ref 0.0700
_reflns_number_gt 5629
_reflns_number_total 6586
_reflns_threshold_expression >2sigma(I)
_cod_data_source_file c2ob25676b.txt
_cod_data_source_block exo_2a
_cod_depositor_comments
;
The following automatic conversions were performed:

'_chemical_melting_point' value '130.5-131.5 C' was changed to
'404.1(5)' - it was converted from degrees Celsius(C) to Kelvins(K),
the average value was taken and precision was
estimated.

'_symmetry_cell_setting' value 'Triclinic' changed to
'triclinic' according to
/home/saulius/struct/CIF-dictionaries/cif_core.dic dictionary named
'cif_core.dic' version 2.4.1 from 2010-06-29.

Automatic conversion script
Id: cif_fix_values 1891 2012-01-12 08:04:46Z andrius 
;
_cod_original_sg_symbol_H-M P-1
_cod_database_code 7152428

loop_
_symmetry_equiv_pos_as_xyz
'x, y, z'
'-x, -y, -z'

loop_
_atom_site_label
_atom_site_type_symbol
_atom_site_fract_x
_atom_site_fract_y
_atom_site_fract_z
_atom_site_U_iso_or_equiv
_atom_site_adp_type
_atom_site_occupancy
_atom_site_symmetry_multiplicity
_atom_site_calc_flag
Br1 Br -0.39009(2) 1.250550(16) -0.524660(12) 0.03302(5) Uani 1 1 d
O1 O 0.16119(12) 0.58440(9) 0.01746(7) 0.01573(17) Uani 1 1 d
O2 O 0.16315(11) 0.73674(9) 0.09059(7) 0.01515(16) Uani 1 1 d
O3 O 0.14632(15) 0.23124(10) 0.50413(8) 0.0272(2) Uani 1 1 d
O4 O -0.32794(12) 0.70806(9) 0.11220(8) 0.01827(18) Uani 1 1 d
O5 O -0.25625(13) 0.87529(10) 0.12241(8) 0.0232(2) Uani 1 1 d
N1 N -0.05978(13) 0.87884(11) -0.04989(8) 0.01477(19) Uani 1 1 d
C1 C 0.25151(15) 0.64761(12) -0.06054(10) 0.0149(2) Uani 1 1 d
C2 C 0.35515(16) 0.57309(13) -0.11121(10) 0.0174(2) Uani 1 1 d
C3 C 0.45103(17) 0.63300(14) -0.18788(11) 0.0191(2) Uani 1 1 d
C4 C 0.44597(17) 0.76401(14) -0.21197(11) 0.0201(2) Uani 1 1 d
C5 C 0.34245(16) 0.83671(13) -0.15980(11) 0.0180(2) Uani 1 1 d
C6 C 0.24269(15) 0.77932(13) -0.08441(10) 0.0154(2) Uani 1 1 d
C7 C 0.12973(16) 0.84294(12) -0.01868(10) 0.0147(2) Uani 1 1 d
C8 C -0.10467(15) 0.76011(12) 0.01537(9) 0.0139(2) Uani 1 1 d
C9 C 0.07697(15) 0.65355(12) 0.08240(10) 0.0142(2) Uani 1 1 d
C10 C 0.08368(15) 0.54425(12) 0.19349(10) 0.0151(2) Uani 1 1 d
C11 C 0.06222(17) 0.42577(13) 0.20381(11) 0.0187(2) Uani 1 1 d
C12 C 0.08022(18) 0.31929(14) 0.30618(11) 0.0215(3) Uani 1 1 d
C13 C 0.12039(17) 0.33143(14) 0.39981(10) 0.0200(2) Uani 1 1 d
C14 C 0.13666(19) 0.45174(15) 0.39018(11) 0.0223(3) Uani 1 1 d
C15 C 0.11892(17) 0.55683(14) 0.28802(11) 0.0191(2) Uani 1 1 d
C16 C 0.1700(3) 0.09830(16) 0.51553(14) 0.0351(4) Uani 1 1 d
C17 C -0.23803(15) 0.79043(12) 0.08918(10) 0.0155(2) Uani 1 1 d
C18 C -0.44883(17) 0.71227(15) 0.19191(12) 0.0220(3) Uani 1 1 d
C19 C -0.3526(2) 0.62515(18) 0.30678(13) 0.0326(3) Uani 1 1 d
C20 C -0.14029(16) 0.96572(12) -0.15788(10) 0.0149(2) Uani 1 1 d
C21 C -0.29051(17) 0.96007(13) -0.20119(11) 0.0186(2) Uani 1 1 d
C22 C -0.36713(18) 1.04652(14) -0.30940(11) 0.0213(3) Uani 1 1 d
C23 C -0.29441(18) 1.13879(14) -0.37489(10) 0.0209(2) Uani 1 1 d
C24 C -0.14974(18) 1.14971(13) -0.33247(11) 0.0197(2) Uani 1 1 d
C25 C -0.07392(17) 1.06454(13) -0.22447(10) 0.0177(2) Uani 1 1 d
H7 H 0.152(2) 0.9171(16) -0.0177(12) 0.013(3) Uiso 1 1 d
H5 H 0.338(2) 0.9242(17) -0.1741(13) 0.020(4) Uiso 1 1 d
H2 H 0.359(2) 0.4804(17) -0.0919(13) 0.019(4) Uiso 1 1 d
H8 H -0.147(2) 0.7233(16) -0.0283(13) 0.015(4) Uiso 1 1 d
H182 H -0.510(2) 0.8071(17) 0.1761(13) 0.016(4) Uiso 1 1 d
H15 H 0.133(2) 0.634(2) 0.2816(15) 0.034(5) Uiso 1 1 d
H21 H -0.342(2) 0.8981(17) -0.1566(14) 0.022(4) Uiso 1 1 d
H4 H 0.516(2) 0.8002(17) -0.2644(14) 0.022(4) Uiso 1 1 d
H24 H -0.103(2) 1.2161(18) -0.3791(15) 0.028(4) Uiso 1 1 d
H11 H 0.036(2) 0.4159(18) 0.1415(15) 0.029(5) Uiso 1 1 d
H3 H 0.524(2) 0.5805(18) -0.2196(14) 0.025(4) Uiso 1 1 d
H25 H 0.023(2) 1.0756(17) -0.1955(13) 0.021(4) Uiso 1 1 d
H22 H -0.474(3) 1.0428(19) -0.3358(15) 0.032(5) Uiso 1 1 d
H181 H -0.532(3) 0.6816(19) 0.1732(15) 0.033(5) Uiso 1 1 d
H12 H 0.068(2) 0.241(2) 0.3106(15) 0.034(5) Uiso 1 1 d
H14 H 0.164(2) 0.4582(19) 0.4572(16) 0.033(5) Uiso 1 1 d
H162 H 0.197(3) 0.038(2) 0.5920(18) 0.042(5) Uiso 1 1 d
H191 H -0.282(3) 0.538(2) 0.3139(18) 0.048(6) Uiso 1 1 d
H163 H 0.063(3) 0.097(2) 0.4867(16) 0.034(5) Uiso 1 1 d
H192 H -0.274(3) 0.665(2) 0.3252(16) 0.038(5) Uiso 1 1 d
H161 H 0.263(3) 0.068(2) 0.4792(17) 0.043(6) Uiso 1 1 d
H193 H -0.437(3) 0.617(2) 0.3576(16) 0.040(5) Uiso 1 1 d

loop_
_atom_site_aniso_label
_atom_site_aniso_U_11
_atom_site_aniso_U_22
_atom_site_aniso_U_33
_atom_site_aniso_U_23
_atom_site_aniso_U_13
_atom_site_aniso_U_12
Br1 0.04279(10) 0.02890(9) 0.01789(7) -0.00157(6) -0.00524(6) -0.01280(7)
O1 0.0192(4) 0.0145(4) 0.0166(4) -0.0084(3) 0.0063(3) -0.0078(3)
O2 0.0165(4) 0.0160(4) 0.0154(4) -0.0074(3) 0.0012(3) -0.0082(3)
O3 0.0361(6) 0.0220(5) 0.0171(4) -0.0029(4) 0.0055(4) -0.0105(4)
O4 0.0169(4) 0.0197(4) 0.0247(5) -0.0127(4) 0.0077(3) -0.0106(4)
O5 0.0262(5) 0.0233(5) 0.0320(5) -0.0189(4) 0.0123(4) -0.0144(4)
N1 0.0135(4) 0.0139(5) 0.0162(5) -0.0050(4) 0.0016(4) -0.0062(4)
C1 0.0143(5) 0.0161(5) 0.0140(5) -0.0060(4) 0.0009(4) -0.0058(4)
C2 0.0177(6) 0.0177(6) 0.0178(5) -0.0088(5) 0.0027(4) -0.0061(5)
C3 0.0184(6) 0.0214(6) 0.0185(6) -0.0101(5) 0.0046(5) -0.0065(5)
C4 0.0184(6) 0.0227(6) 0.0208(6) -0.0094(5) 0.0066(5) -0.0097(5)
C5 0.0174(6) 0.0173(6) 0.0210(6) -0.0085(5) 0.0038(5) -0.0082(5)
C6 0.0135(5) 0.0164(6) 0.0172(5) -0.0079(5) 0.0017(4) -0.0058(4)
C7 0.0152(5) 0.0146(5) 0.0164(5) -0.0076(5) 0.0020(4) -0.0067(4)
C8 0.0148(5) 0.0130(5) 0.0152(5) -0.0063(4) 0.0020(4) -0.0066(4)
C9 0.0147(5) 0.0151(5) 0.0149(5) -0.0080(4) 0.0022(4) -0.0059(4)
C10 0.0127(5) 0.0153(5) 0.0156(5) -0.0063(4) 0.0024(4) -0.0038(4)
C11 0.0227(6) 0.0187(6) 0.0172(6) -0.0084(5) 0.0042(5) -0.0099(5)
C12 0.0261(7) 0.0184(6) 0.0210(6) -0.0075(5) 0.0059(5) -0.0106(5)
C13 0.0194(6) 0.0194(6) 0.0165(6) -0.0043(5) 0.0046(5) -0.0059(5)
C14 0.0266(7) 0.0235(7) 0.0163(6) -0.0087(5) 0.0023(5) -0.0088(5)
C15 0.0225(6) 0.0184(6) 0.0180(6) -0.0089(5) 0.0024(5) -0.0082(5)
C16 0.0505(10) 0.0195(7) 0.0258(7) -0.0035(6) 0.0121(7) -0.0098(7)
C17 0.0138(5) 0.0147(5) 0.0174(5) -0.0062(5) 0.0011(4) -0.0057(4)
C18 0.0171(6) 0.0246(7) 0.0290(7) -0.0140(6) 0.0101(5) -0.0106(5)
C19 0.0283(8) 0.0337(9) 0.0259(7) -0.0072(7) 0.0106(6) -0.0073(7)
C20 0.0154(5) 0.0128(5) 0.0157(5) -0.0066(4) 0.0022(4) -0.0037(4)
C21 0.0175(6) 0.0178(6) 0.0198(6) -0.0065(5) 0.0021(5) -0.0080(5)
C22 0.0199(6) 0.0205(6) 0.0217(6) -0.0076(5) -0.0017(5) -0.0071(5)
C23 0.0248(6) 0.0181(6) 0.0156(5) -0.0056(5) 0.0007(5) -0.0051(5)
C24 0.0230(6) 0.0163(6) 0.0189(6) -0.0066(5) 0.0050(5) -0.0076(5)
C25 0.0186(6) 0.0161(6) 0.0195(6) -0.0079(5) 0.0034(5) -0.0073(5)

loop_
_atom_type_symbol
_atom_type_description
_atom_type_scat_dispersion_real
_atom_type_scat_dispersion_imag
_atom_type_scat_source
C C 0.0033 0.0016 'International Tables Vol C Tables 4.2.6.8 and 6.1.1.4'
H H 0.0000 0.0000 'International Tables Vol C Tables 4.2.6.8 and 6.1.1.4'
N N 0.0061 0.0033 'International Tables Vol C Tables 4.2.6.8 and 6.1.1.4'
O O 0.0106 0.0060 'International Tables Vol C Tables 4.2.6.8 and 6.1.1.4'
Br Br -0.2901 2.4595 'International Tables Vol C Tables 4.2.6.8 and 6.1.1.4'

loop_
_geom_angle_atom_site_label_1
_geom_angle_atom_site_label_2
_geom_angle_atom_site_label_3
_geom_angle
C1 O1 C9 116.87(9)
C9 O2 C7 103.68(8)
C13 O3 C16 116.80(12)
C17 O4 C18 117.34(10)
C20 N1 C8 121.11(10)
C20 N1 C7 120.25(10)
C8 N1 C7 108.15(9)
O1 C1 C2 117.33(11)
O1 C1 C6 121.03(10)
C2 C1 C6 121.62(11)
C1 C2 C3 118.47(12)
C1 C2 H2 119.2(9)
C3 C2 H2 122.3(9)
C2 C3 C4 120.87(12)
C2 C3 H3 117.7(11)
C4 C3 H3 121.3(11)
C5 C4 C3 119.84(12)
C5 C4 H4 122.4(10)
C3 C4 H4 117.7(10)
C4 C5 C6 120.03(12)
C4 C5 H5 121.2(10)
C6 C5 H5 118.8(10)
C1 C6 C5 119.15(11)
C1 C6 C7 114.55(10)
C5 C6 C7 126.21(11)
O2 C7 N1 101.86(9)
O2 C7 C6 106.38(10)
N1 C7 C6 112.80(9)
O2 C7 H7 109.7(9)
N1 C7 H7 111.4(9)
C6 C7 H7 113.9(9)
N1 C8 C17 111.49(9)
N1 C8 C9 101.51(9)
C17 C8 C9 111.99(9)
N1 C8 H8 113.7(9)
C17 C8 H8 110.0(9)
C9 C8 H8 107.9(9)
O2 C9 O1 111.30(9)
O2 C9 C10 110.35(9)
O1 C9 C10 106.66(9)
O2 C9 C8 102.43(9)
O1 C9 C8 107.11(9)
C10 C9 C8 118.95(10)
C11 C10 C15 118.86(12)
C11 C10 C9 120.15(11)
C15 C10 C9 120.92(11)
C10 C11 C12 120.99(12)
C10 C11 H11 120.4(11)
C12 C11 H11 118.6(11)
C11 C12 C13 119.60(12)
C11 C12 H12 119.2(12)
C13 C12 H12 121.2(12)
O3 C13 C12 124.27(12)
O3 C13 C14 116.01(12)
C12 C13 C14 119.71(12)
C15 C14 C13 120.19(12)
C15 C14 H14 121.6(11)
C13 C14 H14 118.2(11)
C14 C15 C10 120.59(12)
C14 C15 H15 120.3(12)
C10 C15 H15 119.1(12)
O3 C16 H162 107.3(12)
O3 C16 H163 110.6(12)
H162 C16 H163 108.5(17)
O3 C16 H161 111.4(13)
H162 C16 H161 109.6(17)
H163 C16 H161 109.3(16)
O5 C17 O4 125.52(11)
O5 C17 C8 124.71(11)
O4 C17 C8 109.76(10)
O4 C18 C19 110.81(11)
O4 C18 H182 107.8(9)
C19 C18 H182 113.7(9)
O4 C18 H181 103.3(11)
C19 C18 H181 113.9(11)
H182 C18 H181 106.7(15)
C18 C19 H191 109.5(13)
C18 C19 H192 111.4(12)
H191 C19 H192 107.7(17)
C18 C19 H193 109.4(12)
H191 C19 H193 109.6(17)
H192 C19 H193 109.4(16)
N1 C20 C21 121.59(11)
N1 C20 C25 119.76(11)
C21 C20 C25 118.62(11)
C22 C21 C20 120.54(12)
C22 C21 H21 119.3(10)
C20 C21 H21 120.2(10)
C23 C22 C21 119.70(12)
C23 C22 H22 121.8(11)
C21 C22 H22 118.5(11)
C22 C23 C24 120.66(12)
C22 C23 Br1 120.14(10)
C24 C23 Br1 119.19(10)
C25 C24 C23 119.76(12)
C25 C24 H24 121.0(11)
C23 C24 H24 119.3(11)
C24 C25 C20 120.59(12)
C24 C25 H25 118.9(10)
C20 C25 H25 120.5(10)

loop_
_geom_bond_atom_site_label_1
_geom_bond_atom_site_label_2
_geom_bond_distance
Br1 C23 1.8960(13)
O1 C1 1.3824(14)
O1 C9 1.4484(14)
O2 C9 1.4078(14)
O2 C7 1.4338(15)
O3 C13 1.3689(15)
O3 C16 1.4227(19)
O4 C17 1.3290(14)
O4 C18 1.4659(15)
O5 C17 1.2068(15)
N1 C20 1.3957(15)
N1 C8 1.4584(15)
N1 C7 1.4820(15)
C1 C2 1.3883(17)
C1 C6 1.3940(17)
C2 C3 1.3907(17)
C2 H2 0.981(16)
C3 C4 1.3955(19)
C3 H3 0.937(17)
C4 C5 1.3903(18)
C4 H4 0.959(17)
C5 C6 1.3937(17)
C5 H5 0.935(17)
C6 C7 1.5061(16)
C7 H7 0.941(15)
C8 C17 1.5290(16)
C8 C9 1.5567(17)
C8 H8 0.982(15)
C9 C10 1.5001(16)
C10 C11 1.3882(17)
C10 C15 1.3952(17)
C11 C12 1.3902(18)
C11 H11 0.937(18)
C12 C13 1.3915(18)
C12 H12 0.925(19)
C13 C14 1.3931(19)
C14 C15 1.3818(18)
C14 H14 0.977(19)
C15 H15 0.899(19)
C16 H162 0.96(2)
C16 H163 0.97(2)
C16 H161 0.95(2)
C18 C19 1.503(2)
C18 H182 0.968(16)
C18 H181 0.946(19)
C19 H191 0.94(2)
C19 H192 1.00(2)
C19 H193 0.97(2)
C20 C21 1.4021(17)
C20 C25 1.4031(17)
C21 C22 1.3899(18)
C21 H21 0.946(17)
C22 C23 1.3832(19)
C22 H22 0.967(19)
C23 C24 1.3883(19)
C24 C25 1.3844(18)
C24 H24 0.963(18)
C25 H25 0.959(17)
